data_2200326
loop_
_publ_author_name
'Ji Wu'
'Yu-Peng Tian'
'Fu-Xin Xie'
'Suchada Chantrapromma'
'Hoong-Kun Fun'
'Ibrahim Abdul Razak'

_publ_section_title
;
 4-Amino-5-methyl-1,2,4-triazole-3-thione derivative of
 4-[2-(2-hydroxyethyl)methylamino]benzaldehyde
;
_journal_issue 6
_journal_name_full 'Acta Crystallographica Section E'
_journal_page_first o547
_journal_page_last o549
_journal_paper_doi 10.1107/S1600536801007851
_journal_volume 57
_journal_year 2001
_chemical_formula_iupac 'C13 H17 N5 O S'
_chemical_formula_moiety 'C13 H17 N5 O S'
_chemical_formula_sum 'C13 H17 N5 O S'
_chemical_formula_weight 291.38
_chemical_melting_point 448.6
_chemical_name_systematic
;
4-{4-[2-(2-hydroxyethyl)methylamino]benzylideneamino}-5-methyl-
1,2,4-triazole-3-thione
;
_space_group_IT_number 2
_symmetry_cell_setting triclinic
_symmetry_space_group_name_Hall '-P 1'
_symmetry_space_group_name_H-M 'P -1'
_audit_creation_method SHELXL-97
_cell_angle_alpha 103.3520(10)
_cell_angle_beta 111.8350(10)
_cell_angle_gamma 92.5190(10)
_cell_formula_units_Z 4
_cell_length_a 10.7043(2)
_cell_length_b 10.7230(2)
_cell_length_c 13.9487(3)
_cell_measurement_reflns_used 4869
_cell_measurement_temperature 293(2)
_cell_measurement_theta_max 28.33
_cell_measurement_theta_min 1.63
_cell_volume 1431.01(5)
_computing_cell_refinement 'SAINT (Siemens, 1996)'
_computing_data_collection 'SMART (Siemens, 1996)'
_computing_data_reduction SAINT
_computing_molecular_graphics SHELXTL
_computing_publication_material 'SHELXTL and PLATON (Spek, 1990)'
_computing_structure_refinement SHELXTL
_computing_structure_solution 'SHELXTL (Sheldrick, 1997)'
_diffrn_ambient_temperature 293(2)
_diffrn_detector_area_resol_mean 8.33
_diffrn_measured_fraction_theta_full .965
_diffrn_measured_fraction_theta_max .965
_diffrn_measurement_device_type 'Siemens SMART CCD area-aetector'
_diffrn_measurement_method \w
_diffrn_radiation_monochromator graphite
_diffrn_radiation_source 'fine-focus sealed tube'
_diffrn_radiation_type MoK\a
_diffrn_radiation_wavelength .71073
_diffrn_reflns_av_R_equivalents .0428
_diffrn_reflns_av_sigmaI/netI .0759
_diffrn_reflns_limit_h_max 12
_diffrn_reflns_limit_h_min -8
_diffrn_reflns_limit_k_max 10
_diffrn_reflns_limit_k_min -12
_diffrn_reflns_limit_l_max 16
_diffrn_reflns_limit_l_min -16
_diffrn_reflns_number 7981
_diffrn_reflns_theta_full 25.00
_diffrn_reflns_theta_max 25.00
_diffrn_reflns_theta_min 1.63
_diffrn_standards_decay_% 0
_diffrn_standards_interval_count none
_diffrn_standards_number 0
_exptl_absorpt_coefficient_mu .230
_exptl_absorpt_correction_T_max .9863
_exptl_absorpt_correction_T_min .9136
_exptl_absorpt_correction_type empirical
_exptl_absorpt_process_details '(SADABS; Sheldrick, 1996)'
_exptl_crystal_colour 'light yellow'
_exptl_crystal_density_diffrn 1.352
_exptl_crystal_density_method 'not measured'
_exptl_crystal_description plate
_exptl_crystal_F_000 616
_exptl_crystal_size_max .40
_exptl_crystal_size_mid .28
_exptl_crystal_size_min .06
_refine_diff_density_max .302
_refine_diff_density_min -.423
_refine_ls_extinction_method none
_refine_ls_goodness_of_fit_ref .964
_refine_ls_hydrogen_treatment mixed
_refine_ls_matrix_type full
_refine_ls_number_parameters 373
_refine_ls_number_reflns 4863
_refine_ls_number_restraints 0
_refine_ls_restrained_S_all .964
_refine_ls_R_factor_all .0815
_refine_ls_R_factor_gt .0536
_refine_ls_shift/su_max .001
_refine_ls_shift/su_mean .000
_refine_ls_structure_factor_coef Fsqd
_refine_ls_weighting_details 'calc w = 1/[\s^2^(Fo^2^)+(0.0734P)^2^] where P = (Fo^2^+2Fc^2^)/3'
_refine_ls_weighting_scheme calc
_refine_ls_wR_factor_ref .1456
_reflns_number_gt 3249
_reflns_number_total 4863
_reflns_threshold_expression I>2\s(I)
_cod_data_source_file ob6040.cif
_cod_data_source_block tian1m
_cod_database_code 2200326

loop_
_symmetry_equiv_pos_as_xyz
'x, y, z'
'-x, -y, -z'

loop_
_atom_site_label
_atom_site_fract_x
_atom_site_fract_y
_atom_site_fract_z
_atom_site_U_iso_or_equiv
_atom_site_adp_type
_atom_site_calc_flag
_atom_site_refinement_flags
_atom_site_occupancy
_atom_site_disorder_assembly
_atom_site_disorder_group
_atom_site_type_symbol
S1A .69145(7) .69502(8) .72016(6) .0527(2) Uani d . 1 . . S
O1A .0703(2) .66841(19) -.05338(14) .0466(5) Uani d . 1 . . O
N1A .9506(2) .8044(2) .79000(16) .0448(6) Uani d . 1 . . N
H1AA .9771 .7673 .8412 .054 Uiso calc R 1 . . H
N3A .8274(2) .8632(2) .65341(15) .0367(5) Uani d . 1 . . N
N4A .7339(2) .8770(2) .55563(16) .0416(5) Uani d . 1 . . N
N5A .2095(2) .8870(2) .13868(17) .0468(6) Uani d . 1 . . N
N2A 1.0380(2) .8868(2) .77290(17) .0462(6) Uani d . 1 . . N
C1A 1.0061(3) 1.0107(3) .6388(2) .0548(8) Uani d . 1 . . C
H1AB 1.0979 1.0505 .6837 .082 Uiso calc R 1 . . H
H1AC .9480 1.0764 .6297 .082 Uiso calc R 1 . . H
H1AD 1.0023 .9631 .5701 .082 Uiso calc R 1 . . H
C2A .9604(3) .9215(3) .6893(2) .0396(6) Uani d . 1 . . C
C3A .8207(3) .7870(2) .72023(19) .0380(6) Uani d . 1 . . C
C4A .6090(3) .8385(3) .5280(2) .0432(7) Uani d . 1 . . C
H4AA .5806 .8039 .5730 .052 Uiso calc R 1 . . H
C5A .5090(3) .8482(2) .4255(2) .0389(6) Uani d . 1 . . C
C6A .3733(3) .8004(3) .3942(2) .0449(7) Uani d . 1 . . C
H6AA .3479 .7614 .4385 .054 Uiso calc R 1 . . H
C7A .2744(3) .8092(3) .2985(2) .0439(7) Uani d . 1 . . C
H7AA .1848 .7734 .2789 .053 Uiso calc R 1 . . H
C8A .3072(3) .8709(2) .23119(19) .0379(6) Uani d . 1 . . C
C9A .4452(3) .9178(3) .2627(2) .0439(7) Uani d . 1 . . C
H9AA .4713 .9577 .2191 .053 Uiso calc R 1 . . H
C10A .5424(3) .9058(3) .3567(2) .0444(7) Uani d . 1 . . C
H10A .6329 .9371 .3748 .053 Uiso calc R 1 . . H
C11A .0683(3) .8309(3) .1005(2) .0491(7) Uani d . 1 . . C
H11A .0121 .8797 .0547 .059 Uiso calc R 1 . . H
H11B .0431 .8399 .1615 .059 Uiso calc R 1 . . H
C12A .0381(3) .6901(3) .0393(2) .0490(7) Uani d . 1 . . C
H12A .0900 .6401 .0861 .059 Uiso calc R 1 . . H
H12B -.0577 .6597 .0173 .059 Uiso calc R 1 . . H
C13A .2454(3) .9634(3) .0766(2) .0532(8) Uani d . 1 . . C
H13A .2852 1.0494 .1212 .080 Uiso calc R 1 . . H
H13B .1651 .9676 .0170 .080 Uiso calc R 1 . . H
H13C .3095 .9238 .0508 .080 Uiso calc R 1 . . H
S1B 1.28467(8) .16528(9) .92159(7) .0663(3) Uani d . 1 . . S
O1B .6498(2) .1485(2) .16659(16) .0638(6) Uani d . 1 . . O
N1B 1.5501(2) .2721(2) 1.00488(17) .0444(6) Uani d . 1 . . N
H1BA 1.5738 .2353 1.0564 .053 Uiso calc R 1 . . H
N2B 1.6408(2) .3501(2) .98786(17) .0438(6) Uani d . 1 . . N
N3B 1.4323(2) .3373(2) .87137(15) .0369(5) Uani d . 1 . . N
N4B 1.3312(2) .3451(2) .77424(16) .0407(5) Uani d . 1 . . N
N5B .7576(2) .4000(2) .42453(18) .0510(6) Uani d . 1 . . N
C1B 1.6141(3) .4734(3) .8523(2) .0546(8) Uani d . 1 . . C
H1BB 1.7113 .4944 .8868 .082 Uiso calc R 1 . . H
H1BC 1.5737 .5515 .8581 .082 Uiso calc R 1 . . H
H1BD 1.5888 .4296 .7781 .082 Uiso calc R 1 . . H
C2B 1.5655(3) .3879(3) .9047(2) .0385(6) Uani d . 1 . . C
C3B 1.4214(3) .2585(3) .9339(2) .0408(6) Uani d . 1 . . C
C4B 1.2201(2) .3737(2) .7832(2) .0365(6) Uani d . 1 . . C
H4BA 1.2163 .3938 .8505 .044 Uiso calc R 1 . . H
C5B 1.1004(2) .3753(2) .6900(2) .0351(6) Uani d . 1 . . C
C6B .9942(3) .4377(3) .7029(2) .0404(6) Uani d . 1 . . C
H6BA .9995 .4744 .7719 .049 Uiso calc R 1 . . H
C7B .8813(3) .4465(3) .6165(2) .0416(6) Uani d . 1 . . C
H7BA .8130 .4905 .6279 .050 Uiso calc R 1 . . H
C8B .8687(2) .3899(2) .5116(2) .0390(6) Uani d . 1 . . C
C9B .9744(3) .3230(3) .4989(2) .0437(7) Uani d . 1 . . C
H9BA .9677 .2820 .4304 .052 Uiso calc R 1 . . H
C10B 1.0866(3) .3174(2) .5856(2) .0403(6) Uani d . 1 . . C
H10B 1.1554 .2738 .5747 .048 Uiso calc R 1 . . H
C11B .7401(3) .3393(3) .3140(2) .0516(8) Uani d . 1 . . C
H11C .8284 .3417 .3095 .062 Uiso calc R 1 . . H
H11D .6858 .3883 .2674 .062 Uiso calc R 1 . . H
C12B .6721(3) .2012(3) .2762(2) .0499(7) Uani d . 1 . . C
H12C .7290 .1503 .3195 .060 Uiso calc R 1 . . H
H12D .5858 .1976 .2841 .060 Uiso calc R 1 . . H
C13B .6554(3) .4782(3) .4401(3) .0634(9) Uani d . 1 . . C
H13E .6992 .5624 .4865 .095 Uiso calc R 1 . . H
H13F .6056 .4370 .4719 .095 Uiso calc R 1 . . H
H13G .5940 .4868 .3721 .095 Uiso calc R 1 . . H
H1AE .159(4) .666(4) -.039(3) .100(14) Uiso d . 1 . . H
H1BE .695(6) .083(6) .155(5) .21(3) Uiso d . 1 . . H

loop_
_atom_site_aniso_label
_atom_site_aniso_U_11
_atom_site_aniso_U_22
_atom_site_aniso_U_33
_atom_site_aniso_U_12
_atom_site_aniso_U_13
_atom_site_aniso_U_23
S1A .0453(5) .0619(5) .0566(5) .0056(3) .0192(4) .0282(4)
O1A .0347(12) .0619(12) .0345(10) .0090(9) .0045(8) .0120(9)
N1A .0418(14) .0569(14) .0328(12) .0039(11) .0068(10) .0203(11)
N3A .0385(13) .0426(12) .0271(11) .0085(10) .0081(9) .0133(9)
N4A .0427(15) .0466(13) .0302(12) .0073(10) .0058(10) .0146(10)
N5A .0462(15) .0496(14) .0359(13) .0017(11) .0032(10) .0180(11)
N2A .0416(14) .0529(14) .0394(13) .0005(11) .0099(11) .0146(11)
C1A .0558(19) .0604(18) .0485(18) -.0009(14) .0182(14) .0209(15)
C2A .0404(16) .0438(15) .0313(14) .0030(12) .0113(12) .0090(12)
C3A .0407(16) .0407(14) .0308(13) .0106(11) .0111(12) .0100(11)
C4A .0438(18) .0484(16) .0359(15) .0083(13) .0118(12) .0147(12)
C5A .0399(16) .0412(14) .0315(14) .0067(12) .0074(11) .0134(11)
C6A .0452(18) .0514(16) .0399(15) .0066(13) .0123(13) .0231(13)
C7A .0365(16) .0507(16) .0414(15) .0023(12) .0089(12) .0181(13)
C8A .0392(16) .0351(14) .0320(14) .0048(11) .0061(12) .0083(11)
C9A .0475(18) .0472(16) .0335(14) -.0006(13) .0104(12) .0148(12)
C10A .0384(16) .0486(16) .0401(15) .0006(12) .0090(12) .0125(13)
C11A .0413(18) .0633(18) .0389(15) .0159(14) .0095(13) .0155(14)
C12A .0401(17) .0605(18) .0406(16) .0007(13) .0102(13) .0134(14)
C13A .067(2) .0492(17) .0388(16) .0110(14) .0109(14) .0203(14)
S1B .0406(5) .0849(6) .0817(6) .0036(4) .0154(4) .0534(5)
O1B .0783(16) .0664(15) .0358(12) .0288(12) .0065(10) .0167(10)
N1B .0327(13) .0625(15) .0391(13) .0110(11) .0078(10) .0255(11)
N2B .0333(13) .0509(14) .0420(13) .0077(10) .0071(10) .0154(11)
N3B .0282(12) .0485(13) .0315(11) .0074(9) .0034(9) .0196(10)
N4B .0298(13) .0522(13) .0355(12) .0078(10) .0031(9) .0193(10)
N5B .0411(14) .0519(14) .0417(14) .0128(11) -.0040(10) .0113(11)
C1B .0411(18) .0603(19) .065(2) .0050(14) .0150(15) .0315(16)
C2B .0307(15) .0435(15) .0388(15) .0065(11) .0098(12) .0123(12)
C3B .0360(16) .0504(16) .0361(15) .0128(12) .0080(12) .0209(12)
C4B .0323(15) .0369(14) .0363(14) .0052(11) .0063(11) .0142(11)
C5B .0281(14) .0355(13) .0372(14) .0031(11) .0046(11) .0157(11)
C6B .0359(16) .0442(15) .0373(15) .0060(12) .0097(12) .0114(12)
C7B .0307(15) .0444(15) .0465(16) .0110(11) .0087(12) .0160(13)
C8B .0276(15) .0370(13) .0412(15) .0019(11) -.0002(11) .0129(12)
C9B .0401(16) .0483(16) .0335(14) .0078(12) .0047(12) .0099(12)
C10B .0325(15) .0436(15) .0409(15) .0091(11) .0086(12) .0130(12)
C11B .0415(17) .0570(18) .0476(18) .0020(13) .0007(13) .0272(14)
C12B .0471(18) .0550(18) .0413(16) .0033(13) .0094(13) .0152(14)
C13B .0422(19) .067(2) .065(2) .0174(15) -.0002(15) .0204(17)

loop_
_atom_type_symbol
_atom_type_description
_atom_type_scat_dispersion_real
_atom_type_scat_dispersion_imag
_atom_type_scat_source
C C .0033 .0016 'International Tables Vol C Tables 4.2.6.8 and 6.1.1.4'
H H .0000 .0000 'International Tables Vol C Tables 4.2.6.8 and 6.1.1.4'
N N .0061 .0033 'International Tables Vol C Tables 4.2.6.8 and 6.1.1.4'
O O .0106 .0060 'International Tables Vol C Tables 4.2.6.8 and 6.1.1.4'
S S .1246 .1234 'International Tables Vol C Tables 4.2.6.8 and 6.1.1.4'

loop_
_geom_angle_atom_site_label_1
_geom_angle_atom_site_label_2
_geom_angle_atom_site_label_3
_geom_angle
C12A O1A H1AE 114(2)
C3A N1A N2A 114.5(2)
C3A N1A H1AA 122.7
N2A N1A H1AA 122.7
C2A N3A C3A 108.6(2)
C2A N3A N4A 117.8(2)
C3A N3A N4A 133.0(2)
C4A N4A N3A 118.8(2)
C8A N5A C11A 121.9(2)
C8A N5A C13A 120.5(2)
C11A N5A C13A 117.6(2)
C2A N2A N1A 104.1(2)
C2A C1A H1AB 109.5
C2A C1A H1AC 109.5
H1AB C1A H1AC 109.5
C2A C1A H1AD 109.5
H1AB C1A H1AD 109.5
H1AC C1A H1AD 109.5
N2A C2A N3A 110.7(2)
N2A C2A C1A 125.3(3)
N3A C2A C1A 124.0(2)
N1A C3A N3A 102.1(2)
N1A C3A S1A 126.1(2)
N3A C3A S1A 131.81(19)
N4A C4A C5A 120.4(2)
N4A C4A H4AA 119.8
C5A C4A H4AA 119.8
C6A C5A C10A 117.1(2)
C6A C5A C4A 119.7(2)
C10A C5A C4A 123.2(2)
C5A C6A C7A 121.8(3)
C5A C6A H6AA 119.1
C7A C6A H6AA 119.1
C6A C7A C8A 121.1(2)
C6A C7A H7AA 119.5
C8A C7A H7AA 119.5
N5A C8A C7A 122.1(2)
N5A C8A C9A 121.0(2)
C7A C8A C9A 116.9(2)
C10A C9A C8A 121.2(3)
C10A C9A H9AA 119.4
C8A C9A H9AA 119.4
C9A C10A C5A 121.8(3)
C9A C10A H10A 119.1
C5A C10A H10A 119.1
N5A C11A C12A 114.2(2)
N5A C11A H11A 108.7
C12A C11A H11A 108.7
N5A C11A H11B 108.7
C12A C11A H11B 108.7
H11A C11A H11B 107.6
O1A C12A C11A 112.4(2)
O1A C12A H12A 109.1
C11A C12A H12A 109.1
O1A C12A H12B 109.1
C11A C12A H12B 109.1
H12A C12A H12B 107.9
N5A C13A H13A 109.5
N5A C13A H13B 109.5
H13A C13A H13B 109.5
N5A C13A H13C 109.5
H13A C13A H13C 109.5
H13B C13A H13C 109.5
C12B O1B H1BE 115(4)
C3B N1B N2B 113.9(2)
C3B N1B H1BA 123.0
N2B N1B H1BA 123.0
C2B N2B N1B 104.1(2)
C2B N3B C3B 109.4(2)
C2B N3B N4B 122.8(2)
C3B N3B N4B 126.5(2)
C4B N4B N3B 113.0(2)
C8B N5B C13B 120.2(2)
C8B N5B C11B 122.3(2)
C13B N5B C11B 117.4(2)
C2B C1B H1BB 109.5
C2B C1B H1BC 109.5
H1BB C1B H1BC 109.5
C2B C1B H1BD 109.5
H1BB C1B H1BD 109.5
H1BC C1B H1BD 109.5
N2B C2B N3B 110.2(2)
N2B C2B C1B 126.2(2)
N3B C2B C1B 123.6(2)
N1B C3B N3B 102.2(2)
N1B C3B S1B 128.8(2)
N3B C3B S1B 128.90(19)
N4B C4B C5B 121.0(2)
N4B C4B H4BA 119.5
C5B C4B H4BA 119.5
C6B C5B C10B 117.4(2)
C6B C5B C4B 119.9(2)
C10B C5B C4B 122.7(2)
C7B C6B C5B 121.9(2)
C7B C6B H6BA 119.1
C5B C6B H6BA 119.1
C6B C7B C8B 120.6(2)
C6B C7B H7BA 119.7
C8B C7B H7BA 119.7
N5B C8B C7B 121.2(2)
N5B C8B C9B 121.5(2)
C7B C8B C9B 117.3(2)
C10B C9B C8B 121.2(2)
C10B C9B H9BA 119.4
C8B C9B H9BA 119.4
C9B C10B C5B 121.6(2)
C9B C10B H10B 119.2
C5B C10B H10B 119.2
N5B C11B C12B 111.8(2)
N5B C11B H11C 109.2
C12B C11B H11C 109.2
N5B C11B H11D 109.2
C12B C11B H11D 109.2
H11C C11B H11D 107.9
O1B C12B C11B 110.0(2)
O1B C12B H12C 109.7
C11B C12B H12C 109.7
O1B C12B H12D 109.7
C11B C12B H12D 109.7
H12C C12B H12D 108.2
N5B C13B H13E 109.5
N5B C13B H13F 109.5
H13E C13B H13F 109.5
N5B C13B H13G 109.5
H13E C13B H13G 109.5
H13F C13B H13G 109.5

loop_
_geom_bond_atom_site_label_1
_geom_bond_atom_site_label_2
_geom_bond_site_symmetry_2
_geom_bond_distance
_geom_bond_publ_flag
S1A C3A . 1.663(3) yes
O1A C12A . 1.430(3) ?
O1A H1AE . .90(4) ?
N1A C3A . 1.342(3) ?
N1A N2A . 1.380(3) ?
N1A H1AA . .8600 ?
N3A C2A . 1.384(3) ?
N3A C3A . 1.392(3) ?
N3A N4A . 1.405(3) ?
N4A C4A . 1.266(3) ?
N5A C8A . 1.380(3) ?
N5A C11A . 1.450(3) ?
N5A C13A . 1.454(3) ?
N2A C2A . 1.302(3) ?
C1A C2A . 1.475(4) ?
C1A H1AB . .9600 ?
C1A H1AC . .9600 ?
C1A H1AD . .9600 ?
C4A C5A . 1.462(4) ?
C4A H4AA . .9300 ?
C5A C6A . 1.386(4) ?
C5A C10A . 1.393(4) ?
C6A C7A . 1.388(4) ?
C6A H6AA . .9300 ?
C7A C8A . 1.399(4) ?
C7A H7AA . .9300 ?
C8A C9A . 1.406(4) ?
C9A C10A . 1.376(4) ?
C9A H9AA . .9300 ?
C10A H10A . .9300 ?
C11A C12A . 1.507(4) ?
C11A H11A . .9700 ?
C11A H11B . .9700 ?
C12A H12A . .9700 ?
C12A H12B . .9700 ?
C13A H13A . .9600 ?
C13A H13B . .9600 ?
C13A H13C . .9600 ?
S1B C3B . 1.666(3) yes
O1B C12B . 1.425(3) ?
O1B H1BE . .89(6) ?
N1B C3B . 1.342(3) ?
N1B N2B . 1.375(3) ?
N1B H1BA . .8600 ?
N2B C2B . 1.308(3) ?
N3B C2B . 1.366(3) ?
N3B C3B . 1.378(3) ?
N3B N4B . 1.408(3) ?
N4B C4B . 1.283(3) ?
N5B C8B . 1.378(3) ?
N5B C13B . 1.456(4) ?
N5B C11B . 1.465(3) ?
C1B C2B . 1.481(4) ?
C1B H1BB . .9600 ?
C1B H1BC . .9600 ?
C1B H1BD . .9600 ?
C4B C5B . 1.451(3) ?
C4B H4BA . .9300 ?
C5B C6B . 1.392(3) ?
C5B C10B . 1.393(3) ?
C6B C7B . 1.379(3) ?
C6B H6BA . .9300 ?
C7B C8B . 1.401(4) ?
C7B H7BA . .9300 ?
C8B C9B . 1.410(4) ?
C9B C10B . 1.367(3) ?
C9B H9BA . .9300 ?
C10B H10B . .9300 ?
C11B C12B . 1.504(4) ?
C11B H11C . .9700 ?
C11B H11D . .9700 ?
C12B H12C . .9700 ?
C12B H12D . .9700 ?
C13B H13E . .9600 ?
C13B H13F . .9600 ?
C13B H13G . .9600 ?

loop_
_geom_hbond_atom_site_label_D
_geom_hbond_atom_site_label_H
_geom_hbond_atom_site_label_A
_geom_hbond_site_symmetry_A
_geom_hbond_distance_DH
_geom_hbond_distance_HA
_geom_hbond_distance_DA
_geom_hbond_angle_DHA
_geom_hbond_publ_flag
N1A H1AA O1A 1_656 .86 2.00 2.845(3) 167 yes
N1B H1BA O1B 1_656 .86 1.92 2.775(3) 172 yes
O1A H1AE N2B 2_766 .90(5) 2.02(4) 2.911(3) 171(4) yes
O1B H1BE S1B 2_756 .89(7) 2.68(7) 3.502(2) 154(6) yes
C4A H4AA S1A 1_555 .93 2.53 3.255(3) 135 yes
C4B H4BA S1B 1_555 .93 2.87 3.215(3) 103 no

loop_
_geom_torsion_atom_site_label_1
_geom_torsion_atom_site_label_2
_geom_torsion_atom_site_label_3
_geom_torsion_atom_site_label_4
_geom_torsion
C2A N3A N4A C4A -171.3(2)
C3A N3A N4A C4A 18.4(4)
C3A N1A N2A C2A -.3(3)
N1A N2A C2A N3A -.2(3)
N1A N2A C2A C1A 179.8(3)
C3A N3A C2A N2A .7(3)
N4A N3A C2A N2A -171.9(2)
C3A N3A C2A C1A -179.3(2)
N4A N3A C2A C1A 8.2(4)
N2A N1A C3A N3A .7(3)
N2A N1A C3A S1A -179.46(19)
C2A N3A C3A N1A -.8(3)
N4A N3A C3A N1A 170.2(2)
C2A N3A C3A S1A 179.4(2)
N4A N3A C3A S1A -9.6(4)
N3A N4A C4A C5A -178.4(2)
N4A C4A C5A C6A 177.2(2)
N4A C4A C5A C10A -4.0(4)
C10A C5A C6A C7A .0(4)
C4A C5A C6A C7A 179.0(3)
C5A C6A C7A C8A -2.2(4)
C11A N5A C8A C7A -5.6(4)
C13A N5A C8A C7A 173.5(2)
C11A N5A C8A C9A 175.2(2)
C13A N5A C8A C9A -5.7(4)
C6A C7A C8A N5A -176.4(2)
C6A C7A C8A C9A 2.8(4)
N5A C8A C9A C10A 177.8(3)
C7A C8A C9A C10A -1.5(4)
C8A C9A C10A C5A -.6(4)
C6A C5A C10A C9A 1.4(4)
C4A C5A C10A C9A -177.5(3)
C8A N5A C11A C12A -81.4(3)
C13A N5A C11A C12A 99.5(3)
N5A C11A C12A O1A -59.4(3)
C3B N1B N2B C2B 1.0(3)
C2B N3B N4B C4B -137.4(2)
C3B N3B N4B C4B 57.1(3)
N1B N2B C2B N3B .8(3)
N1B N2B C2B C1B -179.4(3)
C3B N3B C2B N2B -2.4(3)
N4B N3B C2B N2B -170.1(2)
C3B N3B C2B C1B 177.8(2)
N4B N3B C2B C1B 10.1(4)
N2B N1B C3B N3B -2.4(3)
N2B N1B C3B S1B 175.3(2)
C2B N3B C3B N1B 2.8(3)
N4B N3B C3B N1B 169.9(2)
C2B N3B C3B S1B -174.9(2)
N4B N3B C3B S1B -7.9(4)
N3B N4B C4B C5B -174.7(2)
N4B C4B C5B C6B -163.4(2)
N4B C4B C5B C10B 16.0(4)
C10B C5B C6B C7B -2.3(4)
C4B C5B C6B C7B 177.1(2)
C5B C6B C7B C8B 1.4(4)
C13B N5B C8B C7B 4.5(4)
C11B N5B C8B C7B -178.6(2)
C13B N5B C8B C9B -175.1(3)
C11B N5B C8B C9B 1.8(4)
C6B C7B C8B N5B -178.9(3)
C6B C7B C8B C9B .8(4)
N5B C8B C9B C10B 177.6(3)
C7B C8B C9B C10B -2.0(4)
C8B C9B C10B C5B 1.1(4)
C6B C5B C10B C9B 1.1(4)
C4B C5B C10B C9B -178.3(3)
C8B N5B C11B C12B 86.3(3)
C13B N5B C11B C12B -96.7(3)
N5B C11B C12B O1B 176.5(2)

loop_
_cod_related_entry_id
_cod_related_entry_database
_cod_related_entry_code
1 ChemSpider 24731135
